data_7706653
loop_
_publ_author_name
'Ali, Basharat'
'Li, Xiao-Lei'
'Gendron, Fr\'ed\'eric'
'Le Guennic, Boris'
'Tang, Jinkui'

_publ_section_title
;
 A new class of Dy<sup>III</sup>-SIMs associated with a guanidine-based
 ligand.
;
_journal_issue 15
_journal_name_full 'Dalton transactions (Cambridge, England : 2003)'
_journal_page_first 5146
_journal_page_last 5153
_journal_paper_doi 10.1039/d1dt00260k
_journal_volume 50
_journal_year 2021
_chemical_formula_moiety 'C46 H46 Dy N12 O8, C N S, C H4 O, C2 H3 N'
_chemical_formula_sum 'C50 H53 Dy N14 O9 S'
_chemical_formula_weight 1188.62
_space_group_crystal_system triclinic
_space_group_IT_number 2
_space_group_name_Hall '-P 1'
_space_group_name_H-M_alt 'P -1'
_atom_sites_solution_hydrogens mixed
_atom_sites_solution_primary dual
_audit_creation_date 2019-06-13
_audit_creation_method
;
Olex2 1.2
(compiled 2018.05.29 svn.r3508 for OlexSys, GUI svn.r5506)
;
_audit_update_record
;
2020-04-26 deposited with the CCDC.	2021-02-23 downloaded from the CCDC.
;
_cell_angle_alpha 71.734(3)
_cell_angle_beta 86.782(3)
_cell_angle_gamma 80.052(3)
_cell_formula_units_Z 2
_cell_length_a 12.4294(8)
_cell_length_b 14.3742(8)
_cell_length_c 15.6336(10)
_cell_measurement_reflns_used 9299
_cell_measurement_temperature 173(2)
_cell_measurement_theta_max 26.065
_cell_measurement_theta_min 2.744
_cell_volume 2612.5(3)
_computing_cell_refinement 'SAINT V8.38A (?, 2016)'
_computing_data_reduction 'SAINT V8.38A (?, 2016)'
_computing_molecular_graphics 'Olex2 (Dolomanov et al., 2009)'
_computing_publication_material 'Olex2 (Dolomanov et al., 2009)'
_computing_structure_refinement 'ShelXL (Sheldrick, 2015)'
_computing_structure_solution 'ShelXT (Sheldrick, 2015)'
_diffrn_ambient_temperature 173.0
_diffrn_detector 'Bruker APEX2 area detector'
_diffrn_detector_area_resol_mean 7.9
_diffrn_detector_type 'CCD area detector'
_diffrn_measured_fraction_theta_full 0.999
_diffrn_measured_fraction_theta_max 0.998
_diffrn_measurement_device 'three-circle diffractometer'
_diffrn_measurement_device_type 'Bruker SMART APEX2 area detector'
_diffrn_measurement_method '\w and \f scans'
_diffrn_radiation_monochromator 'mirror optics'
_diffrn_radiation_probe x-ray
_diffrn_radiation_type MoK\a
_diffrn_radiation_wavelength 0.71073
_diffrn_reflns_av_R_equivalents 0.0411
_diffrn_reflns_av_unetI/netI 0.0221
_diffrn_reflns_Laue_measured_fraction_full 0.999
_diffrn_reflns_Laue_measured_fraction_max 0.998
_diffrn_reflns_limit_h_max 15
_diffrn_reflns_limit_h_min -15
_diffrn_reflns_limit_k_max 17
_diffrn_reflns_limit_k_min -17
_diffrn_reflns_limit_l_max 19
_diffrn_reflns_limit_l_min -19
_diffrn_reflns_number 77815
_diffrn_reflns_point_group_measured_fraction_full 0.999
_diffrn_reflns_point_group_measured_fraction_max 0.998
_diffrn_reflns_theta_full 25.242
_diffrn_reflns_theta_max 26.110
_diffrn_reflns_theta_min 2.196
_diffrn_source 'microfocus sealed X-ray tube'
_diffrn_source_type 'Incoatec I\ms'
_exptl_absorpt_coefficient_mu 1.539
_exptl_absorpt_correction_T_max 0.735
_exptl_absorpt_correction_T_min 0.720
_exptl_absorpt_correction_type multi-scan
_exptl_crystal_colour 'clear yellowish yellow'
_exptl_crystal_colour_lustre clear
_exptl_crystal_colour_modifier yellowish
_exptl_crystal_colour_primary yellow
_exptl_crystal_density_diffrn 1.511
_exptl_crystal_description block
_exptl_crystal_F_000 1210
_exptl_crystal_size_max 0.22
_exptl_crystal_size_mid 0.2
_exptl_crystal_size_min 0.2
_refine_diff_density_max 2.192
_refine_diff_density_min -1.007
_refine_diff_density_rms 0.087
_refine_ls_extinction_method none
_refine_ls_goodness_of_fit_ref 1.152
_refine_ls_hydrogen_treatment mixed
_refine_ls_matrix_type full
_refine_ls_number_parameters 691
_refine_ls_number_reflns 10366
_refine_ls_number_restraints 6
_refine_ls_restrained_S_all 1.152
_refine_ls_R_factor_all 0.0354
_refine_ls_R_factor_gt 0.0270
_refine_ls_shift/su_max 0.001
_refine_ls_shift/su_mean 0.000
_refine_ls_structure_factor_coef Fsqd
_refine_ls_weighting_details 'w=1/[\s^2^(Fo^2^)+(0.0252P)^2^+4.2300P] where P=(Fo^2^+2Fc^2^)/3'
_refine_ls_weighting_scheme calc
_refine_ls_wR_factor_gt 0.0622
_refine_ls_wR_factor_ref 0.0682
_reflns_Friedel_coverage 0.000
_reflns_number_gt 9291
_reflns_number_total 10366
_reflns_threshold_expression 'I > 2\s(I)'
_cod_data_source_file d1dt00260k2.cif
_cod_data_source_block 5
_cod_depositor_comments 'Adding full bibliography for 7706651--7706654.cif.'
_cod_database_code 7706653
_shelx_shelxl_version_number 2018/3
_shelx_space_group_comment
;
The symmetry employed for this shelxl refinement is uniquely defined
by the following loop, which should always be used as a source of
symmetry information in preference to the above space-group names.
They are only intended as comments.
;
_shelx_estimated_absorpt_t_max 0.748
_shelx_estimated_absorpt_t_min 0.728
_olex2_refinement_description
;
1. Fixed Uiso
 At 1.2 times of:
  All C(H) groups, All N(H) groups
 At 1.5 times of:
  All C(H,H,H) groups, All O(H) groups
2. Restrained distances
 O3-H3
 0.87 with sigma of 0.01
 O4-H4
 0.87 with sigma of 0.01
 C14-H3
 1.910376 with sigma of 0.02
 Dy1-H3
 3.041497 with sigma of 0.02
 C27-H4
 1.905148 with sigma of 0.02
 Dy1-H4
 2.98099 with sigma of 0.02
3.a Aromatic/amide H refined with riding coordinates:
 N4(H4A), N6(H6), N9(H9), N11(H11), C1(H1), C2(H2), C3(H3A), C8(H8), C9(H9A),
 C13(H13), C18(H18), C19(H19), C21(H21), C24(H24), C26(H26), C28(H28), C29(H29),
  C30(H30), C31(H31), C32(H32), C33(H33), C34(H34), C36(H36), C37(H37),
 C38(H38), C40(H40), C41(H41), C42(H42), C43(H43), C44(H44), C46(H46), C47(H47),
  C48(H48), C49(H49)
3.b Idealised Me refined as rotating group:
 C14(H14A,H14B,H14C), C27(H27A,H27B,H27C), C45(H45A,H45B,H45C), C50(H50A,H50B,
 H50C)
3.c Idealised tetrahedral OH refined as rotating group:
 O5(H5), O6(H6A), O7(H7), O8(H8A), O9(H9B)
;
_olex2_submission_special_instructions 'No special instructions were received'

loop_
_space_group_symop_operation_xyz
'x, y, z'
'-x, -y, -z'

loop_
_atom_site_label
_atom_site_type_symbol
_atom_site_fract_x
_atom_site_fract_y
_atom_site_fract_z
_atom_site_U_iso_or_equiv
_atom_site_adp_type
_atom_site_occupancy
_atom_site_site_symmetry_order
_atom_site_calc_flag
_atom_site_refinement_flags_posn
_atom_site_refinement_flags_adp
_atom_site_refinement_flags_occupancy
_atom_site_disorder_assembly
_atom_site_disorder_group
Dy1 Dy 0.64312(2) 0.46666(2) 0.15412(2) 0.01560(4) Uani 1 1 d D . . . .
S1 S 0.87953(12) 0.84915(9) 0.21530(10) 0.0696(4) Uani 1 1 d . . . . .
O1 O 0.53061(15) 0.60600(13) 0.08255(12) 0.0187(4) Uani 1 1 d . . . . .
O2 O 0.73920(16) 0.39131(14) 0.06752(13) 0.0228(4) Uani 1 1 d . . . . .
O3 O 0.50055(15) 0.41090(14) 0.08592(13) 0.0203(4) Uani 1 1 d D . . . .
H3 H 0.5073(16) 0.407(2) 0.0315(11) 0.030 Uiso 1 1 d DR . . . .
O4 O 0.77347(17) 0.57623(15) 0.07989(15) 0.0277(5) Uani 1 1 d D . . . .
H4 H 0.768(2) 0.6338(13) 0.088(2) 0.042 Uiso 1 1 d DR . . . .
O5 O 0.73738(19) 0.62934(18) 0.54462(15) 0.0365(6) Uani 1 1 d . . . . .
H5 H 0.754984 0.609651 0.499759 0.055 Uiso 1 1 calc GR . . . .
O6 O 0.9052(2) 0.13272(17) 0.40240(17) 0.0422(6) Uani 1 1 d . . . . .
H6A H 0.874367 0.191689 0.393866 0.063 Uiso 1 1 calc GR . . . .
O7 O 0.4336(2) 0.5783(2) 0.45042(18) 0.0507(7) Uani 1 1 d . . . . .
H7 H 0.462201 0.533036 0.428948 0.076 Uiso 1 1 calc GR . . . .
O8 O 0.6398(2) 0.0169(2) 0.53133(19) 0.0578(8) Uani 1 1 d . . . . .
H8A H 0.620814 0.074955 0.496999 0.087 Uiso 1 1 calc GR . . . .
O9 O 0.7840(3) 0.7575(2) 0.0818(3) 0.0751(10) Uani 1 1 d . . . . .
H9B H 0.814888 0.772437 0.120966 0.113 Uiso 1 1 calc GR . . . .
N1 N 0.66150(18) 0.28081(16) 0.23107(15) 0.0172(5) Uani 1 1 d . . . . .
N2 N 0.45782(19) 0.47799(16) 0.32980(16) 0.0202(5) Uani 1 1 d . . . . .
N3 N 0.52069(18) 0.41417(16) 0.28608(15) 0.0179(5) Uani 1 1 d . . . . .
N4 N 0.60959(19) 0.25242(17) 0.31449(16) 0.0215(5) Uani 1 1 d . . . . .
H4A H 0.622933 0.190752 0.350201 0.026 Uiso 1 1 calc R . . . .
N5 N 0.85413(19) 0.32452(17) 0.30539(16) 0.0220(5) Uani 1 1 d . . . . .
N6 N 0.70503(19) 0.55022(17) 0.32217(15) 0.0203(5) Uani 1 1 d . . . . .
H6 H 0.696714 0.581966 0.362551 0.024 Uiso 1 1 calc R . . . .
N7 N 0.78307(19) 0.41635(17) 0.27552(16) 0.0205(5) Uani 1 1 d . . . . .
N8 N 0.64450(18) 0.58531(16) 0.24298(15) 0.0163(4) Uani 1 1 d . . . . .
N9 N 0.84148(19) 0.43488(17) 0.40887(15) 0.0199(5) Uani 1 1 d . . . . .
H9 H 0.891613 0.381397 0.418495 0.024 Uiso 1 1 calc R . . . .
N10 N 0.82787(19) 0.48812(17) 0.46913(15) 0.0197(5) Uani 1 1 d . . . . .
N11 N 0.4874(2) 0.29060(17) 0.41922(16) 0.0259(5) Uani 1 1 d . . . . .
H11 H 0.435385 0.331487 0.435649 0.031 Uiso 1 1 calc R . . . .
N12 N 0.5167(2) 0.19496(17) 0.47519(16) 0.0234(5) Uani 1 1 d . . . . .
N13 N 0.7741(3) 0.7229(2) 0.3474(2) 0.0413(7) Uani 1 1 d . . . . .
N14 N 1.0229(3) 0.2625(2) 0.4785(2) 0.0456(8) Uani 1 1 d . . . . .
C1 C 0.7220(2) 0.2082(2) 0.21100(19) 0.0197(6) Uani 1 1 d . . . . .
H1 H 0.724179 0.143917 0.253332 0.024 Uiso 1 1 calc R . . . .
C2 C 0.3943(2) 0.5514(2) 0.27839(19) 0.0221(6) Uani 1 1 d . . . . .
H2 H 0.387465 0.555865 0.216967 0.027 Uiso 1 1 calc R . . . .
C3 C 0.9202(2) 0.3044(2) 0.2455(2) 0.0232(6) Uani 1 1 d . . . . .
H3A H 0.920249 0.351975 0.187404 0.028 Uiso 1 1 calc R . . . .
C4 C 0.4942(2) 0.6975(2) 0.08467(19) 0.0191(5) Uani 1 1 d . . . . .
C5 C 0.5383(2) 0.3218(2) 0.33919(18) 0.0190(5) Uani 1 1 d . . . . .
C6 C 0.7773(2) 0.4651(2) 0.33443(18) 0.0185(5) Uani 1 1 d . . . . .
C7 C 0.7866(2) 0.2153(2) 0.1304(2) 0.0235(6) Uani 1 1 d . . . . .
C8 C 0.8907(2) 0.4519(2) 0.53806(19) 0.0217(6) Uani 1 1 d . . . . .
H8 H 0.943499 0.394512 0.541716 0.026 Uiso 1 1 calc R . . . .
C9 C 0.4257(3) 0.7646(2) 0.0158(2) 0.0290(7) Uani 1 1 d . . . . .
H9A H 0.409367 0.744889 -0.033941 0.035 Uiso 1 1 calc R . . . .
C10 C 0.8840(2) 0.4956(2) 0.61083(19) 0.0221(6) Uani 1 1 d . . . . .
C11 C 0.7920(2) 0.3061(2) 0.0614(2) 0.0240(6) Uani 1 1 d . . . . .
C12 C 0.9956(2) 0.2108(2) 0.2638(2) 0.0273(6) Uani 1 1 d . . . . .
C13 C 0.5892(2) 0.6728(2) 0.23141(19) 0.0206(6) Uani 1 1 d . . . . .
H13 H 0.595706 0.702385 0.276961 0.025 Uiso 1 1 calc R . . . .
C14 C 0.3882(3) 0.4109(3) 0.1107(2) 0.0321(7) Uani 1 1 d D . . . .
H14A H 0.358074 0.366779 0.085069 0.048 Uiso 1 1 calc GR . . . .
H14B H 0.347493 0.478425 0.087627 0.048 Uiso 1 1 calc GR . . . .
H14C H 0.381867 0.387329 0.176518 0.048 Uiso 1 1 calc GR . . . .
C15 C 0.3321(2) 0.6286(2) 0.3121(2) 0.0272(7) Uani 1 1 d . . . . .
C16 C 0.5185(2) 0.7307(2) 0.15688(19) 0.0215(6) Uani 1 1 d . . . . .
C17 C 0.8079(3) 0.5787(2) 0.6131(2) 0.0264(6) Uani 1 1 d . . . . .
C18 C 0.4634(2) 0.1705(2) 0.54965(19) 0.0236(6) Uani 1 1 d . . . . .
H18 H 0.405603 0.217497 0.561513 0.028 Uiso 1 1 calc R . . . .
C19 C 0.9542(3) 0.4489(3) 0.6840(2) 0.0309(7) Uani 1 1 d . . . . .
H19 H 1.006936 0.392986 0.682876 0.037 Uiso 1 1 calc R . . . .
C20 C 0.9868(3) 0.1302(2) 0.3410(2) 0.0337(7) Uani 1 1 d . . . . .
C21 C 0.8479(3) 0.1267(2) 0.1221(3) 0.0358(8) Uani 1 1 d . . . . .
H21 H 0.844864 0.066031 0.168666 0.043 Uiso 1 1 calc R . . . .
C22 C 0.3530(3) 0.6380(2) 0.3959(2) 0.0340(8) Uani 1 1 d . . . . .
C23 C 0.4891(2) 0.0732(2) 0.61614(19) 0.0240(6) Uani 1 1 d . . . . .
C24 C 0.8576(3) 0.3033(3) -0.0143(2) 0.0365(8) Uani 1 1 d . . . . .
H24 H 0.861813 0.363154 -0.061637 0.044 Uiso 1 1 calc R . . . .
C25 C 0.8145(3) 0.7689(3) 0.2979(3) 0.0347(8) Uani 1 1 d . . . . .
C26 C 0.3818(3) 0.8584(2) 0.0191(2) 0.0401(9) Uani 1 1 d . . . . .
H26 H 0.335147 0.901760 -0.028020 0.048 Uiso 1 1 calc R . . . .
C27 C 0.8689(3) 0.5602(3) 0.0283(2) 0.0330(7) Uani 1 1 d D . . . .
H27A H 0.847641 0.561130 -0.031448 0.049 Uiso 1 1 calc GR . . . .
H27B H 0.912342 0.495585 0.058902 0.049 Uiso 1 1 calc GR . . . .
H27C H 0.912290 0.612775 0.021879 0.049 Uiso 1 1 calc GR . . . .
C28 C 0.4718(3) 0.8267(2) 0.1578(2) 0.0356(8) Uani 1 1 d . . . . .
H28 H 0.487093 0.848009 0.206821 0.043 Uiso 1 1 calc R . . . .
C29 C 0.4269(3) 0.0514(3) 0.6952(2) 0.0327(7) Uani 1 1 d . . . . .
H29 H 0.367605 0.099412 0.703036 0.039 Uiso 1 1 calc R . . . .
C30 C 0.4048(3) 0.8905(2) 0.0902(3) 0.0449(10) Uani 1 1 d . . . . .
H30 H 0.374626 0.955264 0.091926 0.054 Uiso 1 1 calc R . . . .
C31 C 0.2493(3) 0.6962(3) 0.2586(3) 0.0431(9) Uani 1 1 d . . . . .
H31 H 0.236081 0.692853 0.200447 0.052 Uiso 1 1 calc R . . . .
C32 C 0.2903(3) 0.7125(3) 0.4252(3) 0.0459(10) Uani 1 1 d . . . . .
H32 H 0.305912 0.719770 0.481328 0.055 Uiso 1 1 calc R . . . .
C33 C 0.9485(3) 0.4825(3) 0.7582(2) 0.0410(9) Uani 1 1 d . . . . .
H33 H 0.996828 0.450139 0.807520 0.049 Uiso 1 1 calc R . . . .
C34 C 0.4502(3) -0.0387(3) 0.7621(2) 0.0432(9) Uani 1 1 d . . . . .
H34 H 0.408027 -0.052332 0.815853 0.052 Uiso 1 1 calc R . . . .
C35 C 1.0866(3) 0.1954(3) 0.5100(3) 0.0363(8) Uani 1 1 d . . . . .
C36 C 0.9156(3) 0.2154(3) -0.0209(3) 0.0502(10) Uani 1 1 d . . . . .
H36 H 0.958706 0.215264 -0.072982 0.060 Uiso 1 1 calc R . . . .
C37 C 0.8024(3) 0.6120(3) 0.6880(2) 0.0377(8) Uani 1 1 d . . . . .
H37 H 0.750657 0.668384 0.689798 0.045 Uiso 1 1 calc R . . . .
C38 C 1.0622(3) 0.0430(3) 0.3561(3) 0.0476(10) Uani 1 1 d . . . . .
H38 H 1.057033 -0.011591 0.408577 0.057 Uiso 1 1 calc R . . . .
C39 C 0.5753(3) 0.0011(2) 0.6053(2) 0.0356(8) Uani 1 1 d . . . . .
C40 C 0.5355(4) -0.1084(3) 0.7496(3) 0.0512(11) Uani 1 1 d . . . . .
H40 H 0.551722 -0.170573 0.795301 0.061 Uiso 1 1 calc R . . . .
C41 C 0.8720(3) 0.5634(3) 0.7596(2) 0.0429(9) Uani 1 1 d . . . . .
H41 H 0.867024 0.586122 0.810798 0.051 Uiso 1 1 calc R . . . .
C42 C 1.0768(3) 0.2001(3) 0.2015(3) 0.0425(9) Uani 1 1 d . . . . .
H42 H 1.081057 0.253115 0.147428 0.051 Uiso 1 1 calc R . . . .
C43 C 0.9121(3) 0.1264(3) 0.0477(3) 0.0493(10) Uani 1 1 d . . . . .
H43 H 0.953740 0.066177 0.043020 0.059 Uiso 1 1 calc R . . . .
C44 C 0.5973(4) -0.0897(3) 0.6725(3) 0.0517(10) Uani 1 1 d . . . . .
H44 H 0.655378 -0.139032 0.665027 0.062 Uiso 1 1 calc R . . . .
C45 C 1.1666(4) 0.1078(3) 0.5506(3) 0.0606(12) Uani 1 1 d . . . . .
H45A H 1.155142 0.053542 0.528607 0.091 Uiso 1 1 calc GR . . . .
H45B H 1.158343 0.087891 0.616279 0.091 Uiso 1 1 calc GR . . . .
H45C H 1.240360 0.123061 0.534345 0.091 Uiso 1 1 calc GR . . . .
C46 C 0.2069(3) 0.7748(3) 0.3737(3) 0.0563(12) Uani 1 1 d . . . . .
H46 H 0.162416 0.823203 0.395612 0.068 Uiso 1 1 calc R . . . .
C47 C 0.1859(3) 0.7686(3) 0.2902(4) 0.0588(13) Uani 1 1 d . . . . .
H47 H 0.128459 0.813658 0.254251 0.071 Uiso 1 1 calc R . . . .
C48 C 1.1449(3) 0.0365(3) 0.2940(3) 0.0572(12) Uani 1 1 d . . . . .
H48 H 1.197567 -0.022301 0.305274 0.069 Uiso 1 1 calc R . . . .
C49 C 1.1519(3) 0.1131(3) 0.2168(3) 0.0548(11) Uani 1 1 d . . . . .
H49 H 1.207789 0.106910 0.173934 0.066 Uiso 1 1 calc R . . . .
C50 C 0.7251(6) 0.8448(4) 0.0219(5) 0.106(2) Uani 1 1 d . . . . .
H50A H 0.683449 0.826849 -0.020260 0.159 Uiso 1 1 calc GR . . . .
H50B H 0.776296 0.887939 -0.011757 0.159 Uiso 1 1 calc GR . . . .
H50C H 0.674788 0.880033 0.056340 0.159 Uiso 1 1 calc GR . . . .

loop_
_atom_site_aniso_label
_atom_site_aniso_U_11
_atom_site_aniso_U_22
_atom_site_aniso_U_33
_atom_site_aniso_U_23
_atom_site_aniso_U_13
_atom_site_aniso_U_12
Dy1 0.01822(7) 0.01448(7) 0.01377(7) -0.00440(5) -0.00054(4) -0.00158(4)
S1 0.0799(9) 0.0549(7) 0.0769(9) -0.0198(6) 0.0243(7) -0.0277(6)
O1 0.0227(10) 0.0162(9) 0.0173(9) -0.0059(8) -0.0034(8) -0.0007(7)
O2 0.0265(10) 0.0215(10) 0.0207(10) -0.0082(8) 0.0050(8) -0.0028(8)
O3 0.0220(10) 0.0241(10) 0.0167(10) -0.0083(8) -0.0010(8) -0.0052(8)
O4 0.0290(11) 0.0242(11) 0.0313(12) -0.0089(9) 0.0095(9) -0.0101(9)
O5 0.0381(13) 0.0426(14) 0.0221(11) -0.0104(10) 0.0020(10) 0.0113(10)
O6 0.0515(15) 0.0252(12) 0.0414(14) -0.0029(11) 0.0060(12) 0.0004(11)
O7 0.073(2) 0.0435(15) 0.0375(14) -0.0254(12) -0.0069(13) 0.0117(14)
O8 0.0609(18) 0.0499(17) 0.0420(16) -0.0038(13) 0.0090(14) 0.0240(14)
O9 0.088(3) 0.0433(17) 0.102(3) -0.0307(18) 0.030(2) -0.0255(17)
N1 0.0197(11) 0.0172(11) 0.0155(11) -0.0061(9) -0.0014(9) -0.0031(9)
N2 0.0240(12) 0.0159(11) 0.0196(12) -0.0056(9) 0.0050(10) -0.0020(9)
N3 0.0225(12) 0.0159(11) 0.0148(11) -0.0051(9) 0.0009(9) -0.0010(9)
N4 0.0288(13) 0.0144(11) 0.0173(12) -0.0011(9) 0.0035(10) -0.0016(9)
N5 0.0249(12) 0.0177(11) 0.0233(12) -0.0078(10) -0.0082(10) 0.0023(9)
N6 0.0251(12) 0.0204(12) 0.0158(11) -0.0086(9) -0.0073(9) 0.0037(9)
N7 0.0235(12) 0.0163(11) 0.0214(12) -0.0075(9) -0.0061(10) 0.0025(9)
N8 0.0178(11) 0.0163(11) 0.0143(11) -0.0034(9) -0.0020(9) -0.0029(9)
N9 0.0217(12) 0.0194(11) 0.0184(12) -0.0079(9) -0.0055(9) 0.0031(9)
N10 0.0205(12) 0.0235(12) 0.0155(11) -0.0060(9) 0.0000(9) -0.0049(9)
N11 0.0358(14) 0.0168(12) 0.0190(12) -0.0010(10) 0.0068(10) 0.0011(10)
N12 0.0311(13) 0.0171(11) 0.0181(12) -0.0002(9) 0.0007(10) -0.0032(10)
N13 0.051(2) 0.0317(16) 0.047(2) -0.0195(15) -0.0170(16) -0.0035(15)
N14 0.0425(18) 0.0428(18) 0.051(2) -0.0195(15) -0.0093(15) 0.0063(15)
C1 0.0200(13) 0.0161(13) 0.0238(14) -0.0068(11) -0.0045(11) -0.0020(10)
C2 0.0241(14) 0.0197(14) 0.0206(14) -0.0038(11) 0.0038(11) -0.0043(11)
C3 0.0206(14) 0.0210(14) 0.0268(15) -0.0057(12) -0.0062(12) -0.0017(11)
C4 0.0208(13) 0.0156(13) 0.0197(14) -0.0034(11) -0.0018(11) -0.0031(10)
C5 0.0224(14) 0.0193(13) 0.0160(13) -0.0058(11) -0.0005(11) -0.0043(11)
C6 0.0183(13) 0.0194(13) 0.0173(13) -0.0038(11) -0.0020(10) -0.0044(11)
C7 0.0197(14) 0.0246(15) 0.0305(16) -0.0163(13) -0.0012(12) -0.0006(11)
C8 0.0207(14) 0.0219(14) 0.0205(14) -0.0042(11) -0.0017(11) -0.0026(11)
C9 0.0379(18) 0.0239(15) 0.0227(15) -0.0061(12) -0.0115(13) 0.0032(13)
C10 0.0238(14) 0.0264(15) 0.0178(14) -0.0061(12) 0.0024(11) -0.0110(12)
C11 0.0204(14) 0.0275(15) 0.0276(16) -0.0138(13) 0.0036(12) -0.0042(12)
C12 0.0242(15) 0.0237(15) 0.0359(17) -0.0134(13) -0.0064(13) 0.0008(12)
C13 0.0248(14) 0.0188(13) 0.0198(14) -0.0080(11) -0.0042(11) -0.0026(11)
C14 0.0260(16) 0.049(2) 0.0235(16) -0.0117(14) 0.0003(13) -0.0118(14)
C15 0.0241(15) 0.0167(14) 0.0370(18) -0.0039(12) 0.0091(13) -0.0038(11)
C16 0.0254(15) 0.0158(13) 0.0228(15) -0.0061(11) -0.0054(12) 0.0000(11)
C17 0.0296(16) 0.0303(16) 0.0189(14) -0.0059(12) 0.0050(12) -0.0088(13)
C18 0.0290(15) 0.0187(14) 0.0206(14) -0.0032(11) 0.0010(12) -0.0028(11)
C19 0.0301(16) 0.0415(19) 0.0208(15) -0.0071(14) -0.0031(13) -0.0086(14)
C20 0.0356(18) 0.0249(16) 0.0397(19) -0.0099(14) -0.0046(15) -0.0009(13)
C21 0.0337(18) 0.0273(17) 0.048(2) -0.0194(15) 0.0026(15) 0.0038(14)
C22 0.0394(19) 0.0234(16) 0.0403(19) -0.0127(14) 0.0143(15) -0.0075(14)
C23 0.0308(16) 0.0213(14) 0.0196(14) -0.0024(12) -0.0036(12) -0.0094(12)
C24 0.0343(18) 0.0405(19) 0.0386(19) -0.0183(16) 0.0131(15) -0.0089(15)
C25 0.0311(18) 0.0309(18) 0.047(2) -0.0228(17) -0.0145(16) 0.0069(15)
C26 0.055(2) 0.0241(16) 0.0333(19) -0.0043(14) -0.0202(16) 0.0122(15)
C27 0.0283(16) 0.0435(19) 0.0293(17) -0.0115(15) 0.0081(13) -0.0139(14)
C28 0.049(2) 0.0235(16) 0.0364(19) -0.0156(14) -0.0171(16) 0.0053(14)
C29 0.0383(18) 0.0345(17) 0.0255(16) -0.0038(14) -0.0001(14) -0.0166(14)
C30 0.065(3) 0.0189(16) 0.048(2) -0.0140(15) -0.0232(19) 0.0147(16)
C31 0.0337(19) 0.0285(18) 0.060(2) -0.0069(17) -0.0024(17) 0.0025(14)
C32 0.055(2) 0.0298(18) 0.058(2) -0.0235(18) 0.026(2) -0.0117(17)
C33 0.043(2) 0.066(3) 0.0195(16) -0.0140(16) -0.0022(14) -0.0220(19)
C34 0.057(2) 0.040(2) 0.0285(18) 0.0065(15) -0.0054(16) -0.0278(18)
C35 0.0314(18) 0.0365(19) 0.045(2) -0.0189(16) 0.0005(15) -0.0055(15)
C36 0.049(2) 0.054(2) 0.053(2) -0.031(2) 0.0248(19) -0.0042(19)
C37 0.048(2) 0.0414(19) 0.0302(18) -0.0198(15) 0.0145(16) -0.0139(16)
C38 0.048(2) 0.0234(17) 0.065(3) -0.0091(17) -0.0049(19) 0.0054(15)
C39 0.0419(19) 0.0294(17) 0.0306(18) -0.0045(14) -0.0076(15) 0.0008(14)
C40 0.077(3) 0.0295(19) 0.039(2) 0.0119(16) -0.024(2) -0.021(2)
C41 0.055(2) 0.065(3) 0.0230(17) -0.0248(17) 0.0110(16) -0.031(2)
C42 0.040(2) 0.0354(19) 0.048(2) -0.0132(17) 0.0075(17) 0.0022(15)
C43 0.047(2) 0.040(2) 0.065(3) -0.032(2) 0.015(2) 0.0064(17)
C44 0.065(3) 0.0287(19) 0.052(3) -0.0023(17) -0.022(2) 0.0060(18)
C45 0.052(3) 0.049(2) 0.085(3) -0.036(2) -0.025(2) 0.016(2)
C46 0.051(2) 0.0289(19) 0.089(4) -0.024(2) 0.034(2) -0.0052(17)
C47 0.037(2) 0.029(2) 0.098(4) -0.011(2) 0.002(2) 0.0087(16)
C48 0.043(2) 0.031(2) 0.091(4) -0.019(2) -0.002(2) 0.0111(17)
C49 0.039(2) 0.045(2) 0.079(3) -0.026(2) 0.018(2) 0.0029(17)
C50 0.140(6) 0.060(4) 0.096(5) 0.016(3) 0.013(4) -0.037(4)

loop_
_atom_type_symbol
_atom_type_description
_atom_type_scat_dispersion_real
_atom_type_scat_dispersion_imag
_atom_type_scat_source
C C 0.0033 0.0016 'International Tables Vol C Tables 4.2.6.8 and 6.1.1.4'
H H 0.0000 0.0000 'International Tables Vol C Tables 4.2.6.8 and 6.1.1.4'
Dy Dy -0.1892 4.4098 'International Tables Vol C Tables 4.2.6.8 and 6.1.1.4'
N N 0.0061 0.0033 'International Tables Vol C Tables 4.2.6.8 and 6.1.1.4'
O O 0.0106 0.0060 'International Tables Vol C Tables 4.2.6.8 and 6.1.1.4'
S S 0.1246 0.1234 'International Tables Vol C Tables 4.2.6.8 and 6.1.1.4'

loop_
_geom_angle_atom_site_label_1
_geom_angle_atom_site_label_2
_geom_angle_atom_site_label_3
_geom_angle
_geom_angle_site_symmetry_1
_geom_angle_site_symmetry_3
_geom_angle_publ_flag
O1 Dy1 O3 74.85(7) . . ?
O1 Dy1 O4 78.67(7) . . ?
O1 Dy1 N1 145.87(7) . . ?
O1 Dy1 N3 95.57(7) . . ?
O1 Dy1 N7 136.27(7) . . ?
O1 Dy1 N8 73.57(7) . . ?
O2 Dy1 O1 115.40(7) . . ?
O2 Dy1 O3 77.94(7) . . ?
O2 Dy1 O4 75.32(7) . . ?
O2 Dy1 N1 71.70(7) . . ?
O2 Dy1 N3 134.42(7) . . ?
O2 Dy1 N7 95.57(8) . . ?
O2 Dy1 N8 144.66(7) . . ?
O3 Dy1 N1 74.37(7) . . ?
O3 Dy1 N3 79.16(7) . . ?
O3 Dy1 N7 145.03(7) . . ?
O3 Dy1 N8 135.57(7) . . ?
O4 Dy1 O3 129.01(7) . . ?
O4 Dy1 N1 133.35(7) . . ?
O4 Dy1 N3 146.72(7) . . ?
O4 Dy1 N7 80.50(8) . . ?
O4 Dy1 N8 73.24(7) . . ?
N3 Dy1 N1 64.39(7) . . ?
N3 Dy1 N7 81.67(8) . . ?
N3 Dy1 N8 73.70(7) . . ?
N7 Dy1 N1 71.01(7) . . ?
N7 Dy1 N8 63.72(7) . . ?
N8 Dy1 N1 121.34(7) . . ?
C4 O1 Dy1 142.03(17) . . ?
C11 O2 Dy1 145.71(18) . . ?
Dy1 O3 H3 121.5(12) . . ?
C14 O3 Dy1 128.43(17) . . ?
C14 O3 H3 107.4(12) . . ?
Dy1 O4 H4 119.2(12) . . ?
C27 O4 Dy1 131.10(18) . . ?
C27 O4 H4 109.5(12) . . ?
C17 O5 H5 109.5 . . ?
C20 O6 H6A 109.5 . . ?
C22 O7 H7 109.5 . . ?
C39 O8 H8A 109.5 . . ?
C50 O9 H9B 109.5 . . ?
N4 N1 Dy1 115.43(15) . . ?
C1 N1 Dy1 130.18(18) . . ?
C1 N1 N4 113.8(2) . . ?
C2 N2 N3 115.1(2) . . ?
N2 N3 Dy1 125.53(16) . . ?
C5 N3 Dy1 119.25(17) . . ?
C5 N3 N2 111.5(2) . . ?
N1 N4 H4A 120.8 . . ?
C5 N4 N1 118.5(2) . . ?
C5 N4 H4A 120.8 . . ?
C3 N5 N7 114.8(2) . . ?
N8 N6 H6 121.4 . . ?
C6 N6 H6 121.4 . . ?
C6 N6 N8 117.1(2) . . ?
N5 N7 Dy1 126.92(16) . . ?
C6 N7 Dy1 119.78(18) . . ?
C6 N7 N5 111.1(2) . . ?
N6 N8 Dy1 117.09(15) . . ?
C13 N8 Dy1 129.90(18) . . ?
C13 N8 N6 112.7(2) . . ?
N10 N9 H9 120.1 . . ?
C6 N9 H9 120.1 . . ?
C6 N9 N10 119.8(2) . . ?
C8 N10 N9 114.8(2) . . ?
N12 N11 H11 119.9 . . ?
C5 N11 H11 119.9 . . ?
C5 N11 N12 120.2(2) . . ?
C18 N12 N11 116.4(2) . . ?
N1 C1 H1 116.9 . . ?
N1 C1 C7 126.2(3) . . ?
C7 C1 H1 116.9 . . ?
N2 C2 H2 119.3 . . ?
N2 C2 C15 121.4(3) . . ?
C15 C2 H2 119.3 . . ?
N5 C3 H3A 119.0 . . ?
N5 C3 C12 121.9(3) . . ?
C12 C3 H3A 119.0 . . ?
O1 C4 C9 120.3(3) . . ?
O1 C4 C16 122.2(2) . . ?
C9 C4 C16 117.5(3) . . ?
N3 C5 N4 120.2(2) . . ?
N3 C5 N11 123.2(2) . . ?
N11 C5 N4 116.6(2) . . ?
N6 C6 N9 116.8(2) . . ?
N7 C6 N6 119.9(2) . . ?
N7 C6 N9 123.3(2) . . ?
C11 C7 C1 123.4(2) . . ?
C21 C7 C1 117.1(3) . . ?
C21 C7 C11 119.5(3) . . ?
N10 C8 H8 118.8 . . ?
N10 C8 C10 122.4(3) . . ?
C10 C8 H8 118.8 . . ?
C4 C9 H9A 119.3 . . ?
C26 C9 C4 121.4(3) . . ?
C26 C9 H9A 119.3 . . ?
C17 C10 C8 123.5(3) . . ?
C19 C10 C8 117.9(3) . . ?
C19 C10 C17 118.6(3) . . ?
O2 C11 C7 121.8(3) . . ?
O2 C11 C24 120.2(3) . . ?
C24 C11 C7 118.0(3) . . ?
C20 C12 C3 122.2(3) . . ?
C42 C12 C3 118.9(3) . . ?
C42 C12 C20 118.9(3) . . ?
N8 C13 H13 116.5 . . ?
N8 C13 C16 127.1(3) . . ?
C16 C13 H13 116.5 . . ?
O3 C14 H14A 109.5 . . ?
O3 C14 H14B 109.5 . . ?
O3 C14 H14C 109.5 . . ?
H14A C14 H14B 109.5 . . ?
H14A C14 H14C 109.5 . . ?
H14B C14 H14C 109.5 . . ?
C22 C15 C2 122.5(3) . . ?
C31 C15 C2 118.9(3) . . ?
C31 C15 C22 118.7(3) . . ?
C4 C16 C13 124.8(2) . . ?
C28 C16 C4 119.3(3) . . ?
C28 C16 C13 116.0(3) . . ?
O5 C17 C10 122.6(3) . . ?
O5 C17 C37 117.6(3) . . ?
C37 C17 C10 119.8(3) . . ?
N12 C18 H18 119.0 . . ?
N12 C18 C23 121.9(3) . . ?
C23 C18 H18 119.0 . . ?
C10 C19 H19 119.3 . . ?
C33 C19 C10 121.3(3) . . ?
C33 C19 H19 119.3 . . ?
O6 C20 C12 122.3(3) . . ?
O6 C20 C38 117.8(3) . . ?
C38 C20 C12 119.9(3) . . ?
C7 C21 H21 119.5 . . ?
C43 C21 C7 121.1(3) . . ?
C43 C21 H21 119.5 . . ?
O7 C22 C15 122.7(3) . . ?
O7 C22 C32 117.2(3) . . ?
C32 C22 C15 120.1(3) . . ?
C29 C23 C18 118.8(3) . . ?
C29 C23 C39 118.5(3) . . ?
C39 C23 C18 122.6(3) . . ?
C11 C24 H24 119.5 . . ?
C36 C24 C11 121.0(3) . . ?
C36 C24 H24 119.5 . . ?
N13 C25 S1 178.1(4) . . ?
C9 C26 H26 119.5 . . ?
C9 C26 C30 121.1(3) . . ?
C30 C26 H26 119.5 . . ?
O4 C27 H27A 109.5 . . ?
O4 C27 H27B 109.5 . . ?
O4 C27 H27C 109.5 . . ?
H27A C27 H27B 109.5 . . ?
H27A C27 H27C 109.5 . . ?
H27B C27 H27C 109.5 . . ?
C16 C28 H28 118.9 . . ?
C30 C28 C16 122.1(3) . . ?
C30 C28 H28 118.9 . . ?
C23 C29 H29 119.4 . . ?
C34 C29 C23 121.2(3) . . ?
C34 C29 H29 119.4 . . ?
C26 C30 H30 120.7 . . ?
C28 C30 C26 118.6(3) . . ?
C28 C30 H30 120.7 . . ?
C15 C31 H31 119.9 . . ?
C15 C31 C47 120.2(4) . . ?
C47 C31 H31 119.9 . . ?
C22 C32 H32 119.9 . . ?
C46 C32 C22 120.2(4) . . ?
C46 C32 H32 119.9 . . ?
C19 C33 H33 120.4 . . ?
C41 C33 C19 119.1(3) . . ?
C41 C33 H33 120.4 . . ?
C29 C34 H34 120.5 . . ?
C40 C34 C29 119.0(4) . . ?
C40 C34 H34 120.5 . . ?
N14 C35 C45 178.7(4) . . ?
C24 C36 H36 119.5 . . ?
C24 C36 C43 121.0(3) . . ?
C43 C36 H36 119.5 . . ?
C17 C37 H37 120.0 . . ?
C41 C37 C17 120.0(3) . . ?
C41 C37 H37 120.0 . . ?
C20 C38 H38 120.2 . . ?
C48 C38 C20 119.6(4) . . ?
C48 C38 H38 120.2 . . ?
O8 C39 C23 122.1(3) . . ?
O8 C39 C44 118.1(3) . . ?
C44 C39 C23 119.8(3) . . ?
C34 C40 H40 119.4 . . ?
C44 C40 C34 121.2(3) . . ?
C44 C40 H40 119.4 . . ?
C33 C41 C37 121.1(3) . . ?
C33 C41 H41 119.4 . . ?
C37 C41 H41 119.4 . . ?
C12 C42 H42 119.5 . . ?
C12 C42 C49 121.0(4) . . ?
C49 C42 H42 119.5 . . ?
C21 C43 C36 119.3(3) . . ?
C21 C43 H43 120.4 . . ?
C36 C43 H43 120.4 . . ?
C39 C44 H44 119.9 . . ?
C40 C44 C39 120.2(4) . . ?
C40 C44 H44 119.9 . . ?
C35 C45 H45A 109.5 . . ?
C35 C45 H45B 109.5 . . ?
C35 C45 H45C 109.5 . . ?
H45A C45 H45B 109.5 . . ?
H45A C45 H45C 109.5 . . ?
H45B C45 H45C 109.5 . . ?
C32 C46 H46 119.5 . . ?
C32 C46 C47 120.9(4) . . ?
C47 C46 H46 119.5 . . ?
C31 C47 H47 120.1 . . ?
C46 C47 C31 119.8(4) . . ?
C46 C47 H47 120.1 . . ?
C38 C48 H48 119.4 . . ?
C49 C48 C38 121.1(3) . . ?
C49 C48 H48 119.4 . . ?
C42 C49 H49 120.3 . . ?
C48 C49 C42 119.4(4) . . ?
C48 C49 H49 120.3 . . ?
O9 C50 H50A 109.5 . . ?
O9 C50 H50B 109.5 . . ?
O9 C50 H50C 109.5 . . ?
H50A C50 H50B 109.5 . . ?
H50A C50 H50C 109.5 . . ?
H50B C50 H50C 109.5 . . ?

loop_
_geom_bond_atom_site_label_1
_geom_bond_atom_site_label_2
_geom_bond_distance
_geom_bond_site_symmetry_2
_geom_bond_publ_flag
Dy1 O1 2.2411(18) . ?
Dy1 O2 2.1731(19) . ?
Dy1 O3 2.4815(19) . ?
Dy1 O4 2.445(2) . ?
Dy1 N1 2.538(2) . ?
Dy1 N3 2.492(2) . ?
Dy1 N7 2.495(2) . ?
Dy1 N8 2.517(2) . ?
S1 C25 1.710(5) . ?
O1 C4 1.325(3) . ?
O2 C11 1.315(3) . ?
O3 H3 0.870(9) . ?
O3 C14 1.429(4) . ?
O4 H4 0.865(9) . ?
O4 C27 1.423(4) . ?
O5 H5 0.8400 . ?
O5 C17 1.357(4) . ?
O6 H6A 0.8400 . ?
O6 C20 1.361(4) . ?
O7 H7 0.8400 . ?
O7 C22 1.345(4) . ?
O8 H8A 0.8400 . ?
O8 C39 1.351(4) . ?
O9 H9B 0.8400 . ?
O9 C50 1.418(7) . ?
N1 N4 1.395(3) . ?
N1 C1 1.289(3) . ?
N2 N3 1.416(3) . ?
N2 C2 1.279(4) . ?
N3 C5 1.315(3) . ?
N4 H4A 0.8800 . ?
N4 C5 1.352(4) . ?
N5 N7 1.413(3) . ?
N5 C3 1.279(4) . ?
N6 H6 0.8800 . ?
N6 N8 1.391(3) . ?
N6 C6 1.355(3) . ?
N7 C6 1.313(4) . ?
N8 C13 1.288(3) . ?
N9 H9 0.8800 . ?
N9 N10 1.375(3) . ?
N9 C6 1.359(3) . ?
N10 C8 1.282(4) . ?
N11 H11 0.8800 . ?
N11 N12 1.377(3) . ?
N11 C5 1.351(4) . ?
N12 C18 1.286(4) . ?
N13 C25 1.020(5) . ?
N14 C35 1.132(5) . ?
C1 H1 0.9500 . ?
C1 C7 1.441(4) . ?
C2 H2 0.9500 . ?
C2 C15 1.459(4) . ?
C3 H3A 0.9500 . ?
C3 C12 1.457(4) . ?
C4 C9 1.408(4) . ?
C4 C16 1.421(4) . ?
C7 C11 1.419(4) . ?
C7 C21 1.406(4) . ?
C8 H8 0.9500 . ?
C8 C10 1.454(4) . ?
C9 H9A 0.9500 . ?
C9 C26 1.380(4) . ?
C10 C17 1.399(4) . ?
C10 C19 1.396(4) . ?
C11 C24 1.406(4) . ?
C12 C20 1.402(5) . ?
C12 C42 1.386(5) . ?
C13 H13 0.9500 . ?
C13 C16 1.441(4) . ?
C14 H14A 0.9800 . ?
C14 H14B 0.9800 . ?
C14 H14C 0.9800 . ?
C15 C22 1.401(5) . ?
C15 C31 1.393(5) . ?
C16 C28 1.405(4) . ?
C17 C37 1.392(4) . ?
C18 H18 0.9500 . ?
C18 C23 1.453(4) . ?
C19 H19 0.9500 . ?
C19 C33 1.383(5) . ?
C20 C38 1.392(5) . ?
C21 H21 0.9500 . ?
C21 C43 1.374(5) . ?
C22 C32 1.395(4) . ?
C23 C29 1.398(4) . ?
C23 C39 1.399(5) . ?
C24 H24 0.9500 . ?
C24 C36 1.373(5) . ?
C26 H26 0.9500 . ?
C26 C30 1.390(5) . ?
C27 H27A 0.9800 . ?
C27 H27B 0.9800 . ?
C27 H27C 0.9800 . ?
C28 H28 0.9500 . ?
C28 C30 1.370(5) . ?
C29 H29 0.9500 . ?
C29 C34 1.382(5) . ?
C30 H30 0.9500 . ?
C31 H31 0.9500 . ?
C31 C47 1.395(5) . ?
C32 H32 0.9500 . ?
C32 C46 1.358(6) . ?
C33 H33 0.9500 . ?
C33 C41 1.373(6) . ?
C34 H34 0.9500 . ?
C34 C40 1.378(6) . ?
C35 C45 1.454(5) . ?
C36 H36 0.9500 . ?
C36 C43 1.393(6) . ?
C37 H37 0.9500 . ?
C37 C41 1.378(5) . ?
C38 H38 0.9500 . ?
C38 C48 1.385(6) . ?
C39 C44 1.390(5) . ?
C40 H40 0.9500 . ?
C40 C44 1.371(6) . ?
C41 H41 0.9500 . ?
C42 H42 0.9500 . ?
C42 C49 1.388(5) . ?
C43 H43 0.9500 . ?
C44 H44 0.9500 . ?
C45 H45A 0.9800 . ?
C45 H45B 0.9800 . ?
C45 H45C 0.9800 . ?
C46 H46 0.9500 . ?
C46 C47 1.378(7) . ?
C47 H47 0.9500 . ?
C48 H48 0.9500 . ?
C48 C49 1.366(6) . ?
C49 H49 0.9500 . ?
C50 H50A 0.9800 . ?
C50 H50B 0.9800 . ?
C50 H50C 0.9800 . ?
